data_9005321
loop_
_publ_author_name
'Kostov-Kytin V V'
'Petrova, R.'
'Macicek, J.'

_publ_section_title
;
 Crystal structure of synthetic Pb4.32Sb3.68S8.68Cl2.32
 A chlorine-bearing alternative to Pb4Sb4S11
;
_journal_name_full 'European Journal of Mineralogy'
_journal_page_first 1191
_journal_page_last 1197
_journal_volume 9
_journal_year 1997
_chemical_formula_structural Pb4.32Sb3.68S8.68Cl2.32
_chemical_formula_sum 'Cl2.3 Pb4.32 S8.7 Sb3.68'
_space_group_IT_number 55
_symmetry_space_group_name_Hall '-P 2 2ab'
_symmetry_space_group_name_H-M 'P b a m'
_cell_angle_alpha 90
_cell_angle_beta 90
_cell_angle_gamma 90
_cell_length_a 15.04
_cell_length_b 15.51
_cell_length_c 4.09
_cell_formula_units_Z 2
_cell_volume 954.076
_database_code_amcsd 0006706
_exptl_crystal_density_diffrn 5.930
_cod_original_formula_sum 'Pb4.32 Sb3.68 S8.7 Cl2.3'
_cod_database_code 9005321
_amcsd_formula_title Pb4.32Sb3.68S8.68Cl2.32

loop_
_space_group_symop_operation_xyz
x,y,z
1/2+x,1/2-y,z
1/2-x,1/2+y,-z
1/2-x,1/2+y,z
1/2+x,1/2-y,-z
x,y,-z
-x,-y,z
-x,-y,-z

loop_
_atom_site_label
_atom_site_fract_x
_atom_site_fract_y
_atom_site_fract_z
_atom_site_occupancy
_atom_site_U_iso_or_equiv
Pb1 0.12820 0.06860 0.00000 1.00000 0.03670
Pb2 0.23980 0.31750 0.00000 1.00000 0.03400
PbM3 0.49360 0.22930 0.50000 0.10000 0.06600
SbM3 0.49360 0.22930 0.50000 0.90000 0.06600
PbM4 0.37770 0.01840 0.50000 0.06000 0.06750
SbM4 0.37770 0.01840 0.50000 0.94000 0.06750
S1 0.14370 0.20710 0.50000 1.00000 0.02190
S2 0.16780 0.44930 0.50000 1.00000 0.02770
S3 0.31830 0.12190 0.00000 0.74000 0.03600
ClS3 0.31830 0.12190 0.00000 0.26000 0.03600
S4 0.06900 0.39530 0.00000 0.79000 0.03800
ClS4 0.06900 0.39530 0.00000 0.21000 0.03800
S5 0.44960 0.33120 0.00000 0.82000 0.04600
ClS5 0.44960 0.33120 0.00000 0.18000 0.04600
Cl 0.00000 0.00000 0.50000 1.00000 0.04300

loop_
_cod_related_entry_id
_cod_related_entry_database
_cod_related_entry_code
1 AMCSD 0006706
